data_2013132
loop_
_publ_author_name
'Avecilla, Fernando'
'Esteban, David'
'Platas--Iglesias, Carlos'
'De Blas, Andres'
'Rodr\'iguez--Blas, Teresa'

_publ_section_title
;
 A barium perchlorate complex with a lateral macrobicycle derived from
 1,10-diaza-15-crown-5 containing a phenol Schiff base spacer
;
_journal_issue 3
_journal_name_full 'Acta Crystallographica Section C'
_journal_page_first m93
_journal_page_last m94
_journal_paper_doi 10.1107/S0108270103002798
_journal_volume 59
_journal_year 2003
_chemical_formula_iupac 'C33 H40 Ba N4 O4, Cl O4, C2 H3 N, Cl O4, C H1.5, N0.5'
_chemical_formula_moiety 'C33 H40 Ba N4 O4, Cl O4, C2 H3 N, Cl O4, C H1.5, N0.5'
_chemical_formula_sum 'C36 H44.5 Ba Cl2 N5.5 O12'
_chemical_formula_weight 954.51
_chemical_name_systematic ?
_space_group_IT_number 2
_symmetry_cell_setting triclinic
_symmetry_space_group_name_Hall '-P 1'
_symmetry_space_group_name_H-M 'P -1'
_atom_sites_solution_hydrogens geom
_atom_sites_solution_primary direct
_atom_sites_solution_secondary difmap
_audit_creation_method SHELXL97
_cell_angle_alpha 101.726(2)
_cell_angle_beta 101.994(2)
_cell_angle_gamma 91.566(2)
_cell_formula_units_Z 2
_cell_length_a 9.5691(8)
_cell_length_b 14.8261(13)
_cell_length_c 15.7110(13)
_cell_measurement_reflns_used 14862
_cell_measurement_temperature 293(2)
_cell_measurement_theta_max 28.29
_cell_measurement_theta_min 1.36
_cell_volume 2129.2(3)
_computing_cell_refinement 'SAINT (Siemens, 1996)'
_computing_data_collection 'SMART (Siemens, 1996)'
_computing_data_reduction 'SAINT (Siemens, 1996)'
_computing_molecular_graphics 'SHELXTL (Sheldrick, 1997b)'
_computing_publication_material 'SHELXTL (Sheldrick, 1997b)'
_computing_structure_refinement 'SHELXL97 (Sheldrick, 1997a)'
_computing_structure_solution 'SHELXS97 (Sheldrick, 1990)'
_diffrn_ambient_temperature 293(2)
_diffrn_measured_fraction_theta_full 0.968
_diffrn_measured_fraction_theta_max 0.968
_diffrn_measurement_device_type 'Bruker CCD'
_diffrn_measurement_method '\f-\w scans'
_diffrn_radiation_monochromator graphite
_diffrn_radiation_source 'fine-focus sealed tube'
_diffrn_radiation_type MoK\a
_diffrn_radiation_wavelength 0.71073
_diffrn_reflns_av_R_equivalents 0.0236
_diffrn_reflns_av_sigmaI/netI 0.0391
_diffrn_reflns_limit_h_max 10
_diffrn_reflns_limit_h_min -12
_diffrn_reflns_limit_k_max 16
_diffrn_reflns_limit_k_min -19
_diffrn_reflns_limit_l_max 20
_diffrn_reflns_limit_l_min -19
_diffrn_reflns_number 14862
_diffrn_reflns_theta_full 28.29
_diffrn_reflns_theta_max 28.29
_diffrn_reflns_theta_min 1.36
_diffrn_standards_decay_% 1.71
_diffrn_standards_number '50 first frames'
_exptl_absorpt_coefficient_mu 1.122
_exptl_absorpt_correction_T_max 0.6624
_exptl_absorpt_correction_T_min 0.5773
_exptl_absorpt_correction_type empirical
_exptl_absorpt_process_details 'Sadabs (Sheldrick, 1996)'
_exptl_crystal_colour Orange
_exptl_crystal_density_diffrn 1.489
_exptl_crystal_density_method 'not measured'
_exptl_crystal_description Block
_exptl_crystal_F_000 970
_exptl_crystal_size_max 0.55
_exptl_crystal_size_mid 0.40
_exptl_crystal_size_min 0.40
_refine_diff_density_max 1.326
_refine_diff_density_min -1.558
_refine_ls_extinction_method none
_refine_ls_goodness_of_fit_ref 1.024
_refine_ls_hydrogen_treatment constr
_refine_ls_matrix_type full
_refine_ls_number_parameters 547
_refine_ls_number_reflns 10257
_refine_ls_number_restraints 93
_refine_ls_restrained_S_all 1.025
_refine_ls_R_factor_all 0.0584
_refine_ls_R_factor_gt 0.0447
_refine_ls_shift/su_max 0.001
_refine_ls_shift/su_mean 0.000
_refine_ls_structure_factor_coef Fsqd
_refine_ls_weighting_details 'calc w = 1/[\s^2^(Fo^2^)+(0.0870P)^2^] where P = (Fo^2^+2Fc^2^)/3'
_refine_ls_weighting_scheme calc
_refine_ls_wR_factor_gt 0.1173
_refine_ls_wR_factor_ref 0.1258
_reflns_number_gt 8410
_reflns_number_total 10257
_reflns_threshold_expression I>2\s(I)
_cod_data_source_file fa1006.cif
_cod_data_source_block I
_cod_depositor_comments
;
The following automatic conversions were performed:
'_symmetry_cell_setting' value 'Triclinic' changed to 'triclinic'
according to '/home/saulius/struct/CIF-dictionaries/cif_core.dic'
dictionary named 'cif_core.dic' version 2.4.1 from 2010-06-29.

Automatic conversion script
Id: cif_fix_enum 1527 2010-12-29 10:47:43Z saulius 

The following automatic conversions were performed:

'_symmetry_cell_setting' value 'Triclinic' changed to 'triclinic'
according to /home/saulius/struct/CIF-dictionaries/cif_core.dic
dictionary named 'cif_core.dic' version 2.4.1 from
2010-06-29.

'_exptl_absorpt_correction_type' value 'Empirical'
changed to 'empirical' according to
/home/saulius/struct/CIF-dictionaries/cif_core.dic dictionary named
'cif_core.dic' version 2.4.1 from 2010-06-29.

Automatic conversion script
Id: cif_fix_values 1715 2011-07-08 13:25:40Z adriana 
;
_cod_original_formula_sum 'C36 H44.50 Ba Cl2 N5.50 O12'
_cod_database_code 2013132
_cod_database_fobs_code 2013132

loop_
_symmetry_equiv_pos_as_xyz
'x, y, z'
'-x, -y, -z'

loop_
_atom_site_label
_atom_site_fract_x
_atom_site_fract_y
_atom_site_fract_z
_atom_site_U_iso_or_equiv
_atom_site_adp_type
_atom_site_calc_flag
_atom_site_refinement_flags
_atom_site_occupancy
_atom_site_disorder_assembly
_atom_site_disorder_group
_atom_site_type_symbol
_atom_site_attached_hydrogens
Ba1 0.35511(2) 0.289037(13) 0.307876(12) 0.03199(8) Uani d . 1 . . Ba 0
Cl1 0.68248(10) 0.39874(8) 0.29505(7) 0.0516(2) Uani d . 1 . . Cl 0
O1 0.1297(3) 0.18848(18) 0.18538(16) 0.0443(6) Uani d . 1 . . O 0
N1 0.4385(3) 0.2707(2) 0.03617(19) 0.0391(6) Uani d . 1 . . N 0
H1N 0.4153 0.2650 0.0923 0.047 Uiso d R 1 . . H 0
C1 0.5366(4) 0.1432(2) 0.1449(2) 0.0345(7) Uani d . 1 . . C 0
N1S 0.4648(4) 0.3458(3) 0.5031(3) 0.0626(10) Uani d . 1 . . N 0
C1S 0.4872(7) 0.3577(4) 0.6694(3) 0.0753(15) Uani d . 1 . . C 0
H1S1 0.5036 0.4216 0.6992 0.113 Uiso calc R 1 . . H 0
H1S2 0.5661 0.3244 0.6922 0.113 Uiso calc R 1 . . H 0
H1S3 0.4004 0.3324 0.6797 0.113 Uiso calc R 1 . . H 0
Cl2 0.20920(15) -0.21764(12) 0.15003(9) 0.0810(4) Uani d DU 1 . . Cl 0
O2 0.1462(3) 0.3405(2) 0.40861(19) 0.0502(7) Uani d . 1 . . O 0
N2 0.5074(3) 0.1270(2) 0.3288(2) 0.0414(7) Uani d . 1 . . N 0
C2 0.5728(4) 0.1415(2) 0.0600(2) 0.0378(7) Uani d . 1 . . C 0
C2S 0.4749(5) 0.3499(3) 0.5761(3) 0.0515(10) Uani d . 1 . . C 0
O3 0.2523(3) 0.46814(18) 0.32520(18) 0.0462(6) Uani d . 1 . . O 0
N3 0.1642(3) 0.3634(2) 0.14369(19) 0.0374(6) Uani d . 1 . . N 0
C3 0.6614(4) 0.0748(3) 0.0257(2) 0.0416(8) Uani d . 1 . . C 0
H3 0.6820 0.0745 -0.0297 0.050 Uiso calc R 1 . . H 0
O4 0.4501(3) 0.20102(18) 0.17331(16) 0.0422(6) Uani d . 1 . . O 0
N4 0.1716(3) 0.1426(2) 0.3601(2) 0.0435(7) Uani d . 1 . . N 0
C4 0.7170(4) 0.0111(2) 0.0722(3) 0.0415(8) Uani d . 1 . . C 0
O5 0.7602(5) 0.4861(3) 0.3326(4) 0.1143(17) Uani d . 1 . . O 0
C5 0.6883(4) 0.0149(3) 0.1557(3) 0.0427(8) Uani d . 1 . . C 0
H5 0.7287 -0.0277 0.1879 0.051 Uiso calc R 1 . . H 0
O6 0.5408(3) 0.4120(2) 0.2481(2) 0.0599(8) Uani d . 1 . . O 0
C6 0.6025(4) 0.0787(2) 0.1947(2) 0.0387(7) Uani d . 1 . . C 0
O7 0.7576(5) 0.3473(4) 0.2378(3) 0.1059(15) Uani d . 1 . . O 0
C7 0.5873(4) 0.0778(3) 0.2850(2) 0.0423(8) Uani d . 1 . . C 0
H7 0.6413 0.0371 0.3137 0.051 Uiso calc R 1 . . H 0
C8 0.5221(4) 0.1241(2) 0.4194(2) 0.0408(8) Uani d . 1 . . C 0
O8 0.6658(4) 0.3505(4) 0.3621(3) 0.1000(15) Uani d . 1 . . O 0
C9 0.6532(5) 0.1495(3) 0.4785(3) 0.0502(9) Uani d . 1 . . C 0
H9 0.7328 0.1653 0.4578 0.060 Uiso calc R 1 . . H 0
C10 0.6654(6) 0.1514(3) 0.5686(3) 0.0599(11) Uani d . 1 . . C 0
H10 0.7532 0.1690 0.6082 0.072 Uiso calc R 1 . . H 0
O11 0.2002(9) -0.2776(5) 0.2030(5) 0.181(3) Uani d . 1 A . O 0
O9A 0.2076(15) -0.2829(15) 0.0700(9) 0.138(8) Uani d PDU 0.52(2) A 1 O 0
O10A 0.0826(15) -0.1730(12) 0.1309(12) 0.142(6) Uani d PDU 0.52(2) A 1 O 0
O12A 0.327(2) -0.1488(18) 0.1772(14) 0.149(8) Uani d PDU 0.52(2) A 1 O 0
O9B 0.178(2) -0.2344(19) 0.0600(7) 0.160(8) Uani d PDU 0.48(2) A 2 O 0
O10B 0.145(2) -0.1440(12) 0.1970(19) 0.187(9) Uani d PDU 0.48(2) A 2 O 0
O12B 0.3581(12) -0.1901(16) 0.1753(10) 0.116(7) Uani d PDU 0.48(2) A 2 O 0
C11 0.5487(6) 0.1275(3) 0.5992(3) 0.0572(11) Uani d . 1 . . C 0
H11 0.5572 0.1286 0.6594 0.069 Uiso calc R 1 . . H 0
C12 0.4191(5) 0.1018(3) 0.5405(3) 0.0528(10) Uani d . 1 . . C 0
H12 0.3408 0.0848 0.5618 0.063 Uiso calc R 1 . . H 0
C13 0.4018(4) 0.1006(2) 0.4503(2) 0.0408(8) Uani d . 1 . . C 0
C14 0.2605(4) 0.0677(3) 0.3868(3) 0.0467(9) Uani d . 1 . . C 0
H14A 0.2788 0.0281 0.3336 0.056 Uiso calc R 1 . . H 0
H14B 0.2058 0.0304 0.4143 0.056 Uiso calc R 1 . . H 0
C15 0.1148(5) 0.1891(3) 0.4366(3) 0.0579(11) Uani d . 1 . . C 0
H15A 0.1926 0.2035 0.4889 0.069 Uiso calc R 1 . . H 0
H15B 0.0452 0.1466 0.4478 0.069 Uiso calc R 1 . . H 0
C16 0.0437(5) 0.2780(4) 0.4237(3) 0.0627(12) Uani d . 1 . . C 0
H16A -0.0373 0.2645 0.3732 0.075 Uiso calc R 1 . . H 0
H16B 0.0091 0.3052 0.4763 0.075 Uiso calc R 1 . . H 0
C17 0.1104(5) 0.4347(3) 0.4273(3) 0.0550(11) Uani d . 1 . . C 0
H17A 0.0997 0.4523 0.4884 0.066 Uiso calc R 1 . . H 0
H17B 0.0204 0.4419 0.3883 0.066 Uiso calc R 1 . . H 0
C18 0.2257(5) 0.4943(3) 0.4132(3) 0.0530(10) Uani d . 1 . . C 0
H18A 0.1999 0.5577 0.4231 0.064 Uiso calc R 1 . . H 0
H18B 0.3130 0.4910 0.4564 0.064 Uiso calc R 1 . . H 0
C19 0.1578(5) 0.5062(3) 0.2602(3) 0.0498(9) Uani d . 1 . . C 0
H19A 0.1770 0.5727 0.2728 0.060 Uiso calc R 1 . . H 0
H19B 0.0592 0.4931 0.2632 0.060 Uiso calc R 1 . . H 0
C20 0.1790(5) 0.4650(3) 0.1682(3) 0.0465(9) Uani d . 1 . . C 0
H20A 0.1101 0.4888 0.1252 0.056 Uiso calc R 1 . . H 0
H20B 0.2739 0.4858 0.1640 0.056 Uiso calc R 1 . . H 0
C21 0.0301(4) 0.3285(3) 0.1624(3) 0.0441(8) Uani d . 1 . . C 0
H21A -0.0500 0.3541 0.1287 0.053 Uiso calc R 1 . . H 0
H21B 0.0316 0.3506 0.2252 0.053 Uiso calc R 1 . . H 0
C22 0.0058(4) 0.2257(3) 0.1404(3) 0.0466(9) Uani d . 1 . . C 0
H22A -0.0786 0.2072 0.1595 0.056 Uiso calc R 1 . . H 0
H22B -0.0091 0.2028 0.0765 0.056 Uiso calc R 1 . . H 0
C23 0.1049(5) 0.0958(3) 0.1983(3) 0.0531(10) Uani d . 1 . . C 0
H23A 0.1925 0.0641 0.2000 0.064 Uiso calc R 1 . . H 0
H23B 0.0322 0.0614 0.1489 0.064 Uiso calc R 1 . . H 0
C24 0.0571(5) 0.1002(3) 0.2831(3) 0.0579(11) Uani d . 1 . . C 0
H24A -0.0262 0.1360 0.2830 0.069 Uiso calc R 1 . . H 0
H24B 0.0298 0.0383 0.2881 0.069 Uiso calc R 1 . . H 0
C25 0.1537(4) 0.3307(3) 0.0459(3) 0.0465(9) Uani d . 1 . . C 0
H25A 0.0568 0.3381 0.0158 0.056 Uiso calc R 1 . . H 0
H25B 0.1666 0.2650 0.0350 0.056 Uiso calc R 1 . . H 0
C26 0.2553(4) 0.3753(3) 0.0014(2) 0.0445(8) Uani d . 1 . . C 0
C27 0.2112(5) 0.4464(3) -0.0421(3) 0.0587(11) Uani d . 1 . . C 0
H27 0.1259 0.4723 -0.0349 0.070 Uiso calc R 1 . . H 0
C28 0.2884(6) 0.4798(3) -0.0951(3) 0.0650(13) Uani d . 1 . . C 0
H28 0.2543 0.5262 -0.1240 0.078 Uiso calc R 1 . . H 0
C29 0.4158(5) 0.4441(3) -0.1051(3) 0.0558(10) Uani d . 1 . . C 0
H29 0.4681 0.4661 -0.1413 0.067 Uiso calc R 1 . . H 0
C30 0.4673(5) 0.3755(3) -0.0615(3) 0.0481(9) Uani d . 1 . . C 0
H30 0.5550 0.3524 -0.0672 0.058 Uiso calc R 1 . . H 0
C31 0.3870(4) 0.3412(3) -0.0088(2) 0.0393(8) Uani d . 1 . . C 0
C32 0.5209(4) 0.2073(3) 0.0094(2) 0.0405(8) Uani d . 1 . . C 0
H32 0.5466 0.2051 -0.0449 0.049 Uiso calc R 1 . . H 0
C33 0.8076(5) -0.0629(3) 0.0334(3) 0.0587(11) Uani d . 1 . . C 0
H33A 0.8522 -0.0938 0.0790 0.088 Uiso calc R 1 . . H 0
H33B 0.8800 -0.0347 0.0112 0.088 Uiso calc R 1 . . H 0
H33C 0.7474 -0.1070 -0.0144 0.088 Uiso calc R 1 . . H 0
C4S 0.8699(12) -0.1853(8) 0.2995(7) 0.071(3) Uiso d PDU 0.50 . . C 0
N2SA 0.933(3) -0.1357(19) 0.3587(18) 0.072(14) Uiso d PDU 0.103(13) B 1 N 0
C3SA 0.834(3) -0.2487(18) 0.2292(12) 0.040(10) Uiso d PDU 0.103(13) B 1 C 3
N2SB 0.8708(17) -0.1133(9) 0.3360(9) 0.084(4) Uiso d PDU 0.397(13) B 2 N 0
C3SB 0.893(2) -0.2731(11) 0.2742(13) 0.095(6) Uiso d PDU 0.397(13) B 2 C 3

loop_
_atom_site_aniso_label
_atom_site_aniso_U_11
_atom_site_aniso_U_22
_atom_site_aniso_U_33
_atom_site_aniso_U_12
_atom_site_aniso_U_13
_atom_site_aniso_U_23
Ba1 0.02570(11) 0.03960(12) 0.03218(11) 0.00565(7) 0.00985(7) 0.00709(8)
Cl1 0.0318(4) 0.0650(6) 0.0654(6) 0.0043(4) 0.0163(4) 0.0250(5)
O1 0.0328(13) 0.0516(15) 0.0454(15) -0.0061(11) -0.0016(11) 0.0146(12)
N1 0.0376(16) 0.0486(17) 0.0350(15) 0.0085(13) 0.0128(12) 0.0125(12)
C1 0.0294(16) 0.0358(17) 0.0370(17) 0.0048(13) 0.0092(13) 0.0029(13)
N1S 0.060(2) 0.072(3) 0.050(2) 0.0059(19) 0.0031(18) 0.0083(18)
C1S 0.102(4) 0.072(3) 0.050(3) 0.006(3) 0.014(3) 0.010(2)
Cl2 0.0634(8) 0.1310(13) 0.0598(7) 0.0176(8) 0.0181(6) 0.0401(8)
O2 0.0391(15) 0.0614(17) 0.0582(17) 0.0141(12) 0.0248(13) 0.0153(13)
N2 0.0444(17) 0.0451(17) 0.0381(16) 0.0097(13) 0.0118(13) 0.0133(13)
C2 0.0309(17) 0.0428(19) 0.0388(18) 0.0039(14) 0.0098(14) 0.0043(14)
C2S 0.050(2) 0.051(2) 0.049(2) 0.0045(18) 0.0055(18) 0.0040(18)
O3 0.0457(15) 0.0475(15) 0.0480(15) 0.0160(12) 0.0143(12) 0.0100(12)
N3 0.0260(14) 0.0490(17) 0.0399(15) 0.0055(12) 0.0107(11) 0.0116(13)
C3 0.0309(17) 0.048(2) 0.0418(19) 0.0034(15) 0.0128(14) -0.0040(15)
O4 0.0451(15) 0.0488(14) 0.0395(13) 0.0206(11) 0.0191(11) 0.0127(11)
N4 0.0376(16) 0.0531(19) 0.0429(17) 0.0011(14) 0.0074(13) 0.0194(14)
C4 0.0297(17) 0.0404(19) 0.047(2) 0.0023(14) 0.0074(15) -0.0067(15)
O5 0.067(3) 0.088(3) 0.166(5) -0.022(2) -0.020(3) 0.025(3)
C5 0.0357(19) 0.0381(18) 0.051(2) 0.0086(15) 0.0069(16) 0.0051(15)
O6 0.0369(15) 0.0601(18) 0.084(2) 0.0047(13) 0.0055(14) 0.0268(16)
C6 0.0334(18) 0.0412(19) 0.0405(18) 0.0073(14) 0.0074(14) 0.0066(14)
O7 0.074(3) 0.137(4) 0.126(4) 0.034(3) 0.066(3) 0.025(3)
C7 0.041(2) 0.0428(19) 0.0434(19) 0.0109(15) 0.0058(15) 0.0120(15)
C8 0.046(2) 0.0385(18) 0.0377(18) 0.0106(15) 0.0063(15) 0.0104(14)
O8 0.059(2) 0.169(4) 0.089(3) -0.006(3) 0.007(2) 0.078(3)
C9 0.045(2) 0.052(2) 0.054(2) 0.0092(17) 0.0062(18) 0.0141(18)
C10 0.064(3) 0.058(3) 0.051(2) 0.013(2) -0.004(2) 0.011(2)
O11 0.191(7) 0.185(7) 0.197(7) 0.002(5) 0.023(6) 0.132(6)
O9A 0.043(5) 0.235(16) 0.102(9) 0.032(7) 0.003(6) -0.029(9)
O10A 0.121(9) 0.153(12) 0.138(12) 0.076(8) -0.011(8) 0.032(9)
O12A 0.140(11) 0.212(19) 0.088(9) -0.069(13) 0.024(9) 0.029(9)
O9B 0.093(13) 0.31(2) 0.067(5) -0.076(13) -0.028(6) 0.086(8)
O10B 0.116(13) 0.183(14) 0.25(2) 0.056(11) 0.039(15) 0.005(13)
O12B 0.072(5) 0.221(18) 0.032(5) -0.004(7) 0.013(4) -0.023(8)
C11 0.078(3) 0.055(2) 0.038(2) 0.015(2) 0.006(2) 0.0136(18)
C12 0.067(3) 0.054(2) 0.046(2) 0.017(2) 0.018(2) 0.0218(18)
C13 0.048(2) 0.0369(18) 0.0394(18) 0.0086(15) 0.0097(16) 0.0114(14)
C14 0.047(2) 0.047(2) 0.049(2) 0.0012(17) 0.0092(17) 0.0172(17)
C15 0.050(2) 0.079(3) 0.061(3) 0.012(2) 0.029(2) 0.032(2)
C16 0.045(2) 0.088(3) 0.072(3) 0.019(2) 0.033(2) 0.033(3)
C17 0.055(3) 0.067(3) 0.050(2) 0.028(2) 0.024(2) 0.011(2)
C18 0.058(3) 0.050(2) 0.045(2) 0.0186(19) 0.0094(18) -0.0025(17)
C19 0.050(2) 0.048(2) 0.054(2) 0.0192(18) 0.0124(18) 0.0135(18)
C20 0.046(2) 0.046(2) 0.052(2) 0.0133(17) 0.0120(17) 0.0164(17)
C21 0.0275(17) 0.059(2) 0.049(2) 0.0071(15) 0.0104(15) 0.0155(17)
C22 0.0274(17) 0.069(3) 0.044(2) -0.0019(16) 0.0014(15) 0.0201(18)
C23 0.051(2) 0.048(2) 0.051(2) -0.0107(18) -0.0055(18) 0.0092(18)
C24 0.041(2) 0.069(3) 0.066(3) -0.009(2) 0.004(2) 0.031(2)
C25 0.0337(19) 0.061(2) 0.044(2) 0.0031(17) 0.0103(15) 0.0093(17)
C26 0.041(2) 0.057(2) 0.0377(19) 0.0072(17) 0.0110(15) 0.0138(16)
C27 0.055(3) 0.076(3) 0.054(2) 0.022(2) 0.014(2) 0.030(2)
C28 0.080(3) 0.070(3) 0.054(3) 0.021(3) 0.014(2) 0.033(2)
C29 0.068(3) 0.059(3) 0.047(2) 0.001(2) 0.022(2) 0.0200(19)
C30 0.048(2) 0.058(2) 0.044(2) 0.0048(18) 0.0198(17) 0.0139(17)
C31 0.0412(19) 0.048(2) 0.0312(16) 0.0064(15) 0.0092(14) 0.0132(14)
C32 0.0366(18) 0.051(2) 0.0355(17) 0.0035(15) 0.0128(14) 0.0074(15)
C33 0.043(2) 0.055(2) 0.067(3) 0.0084(19) 0.014(2) -0.013(2)

loop_
_atom_type_symbol
_atom_type_description
_atom_type_scat_dispersion_real
_atom_type_scat_dispersion_imag
_atom_type_scat_source
C C 0.0033 0.0016 'International Tables Vol C Tables 4.2.6.8 and 6.1.1.4'
H H 0.0000 0.0000 'International Tables Vol C Tables 4.2.6.8 and 6.1.1.4'
N N 0.0061 0.0033 'International Tables Vol C Tables 4.2.6.8 and 6.1.1.4'
O O 0.0106 0.0060 'International Tables Vol C Tables 4.2.6.8 and 6.1.1.4'
Cl Cl 0.1484 0.1585 'International Tables Vol C Tables 4.2.6.8 and 6.1.1.4'
Ba Ba -0.3244 2.2819 'International Tables Vol C Tables 4.2.6.8 and 6.1.1.4'

loop_
_geom_angle_atom_site_label_1
_geom_angle_atom_site_label_2
_geom_angle_atom_site_label_3
_geom_angle
_geom_angle_publ_flag
O4 Ba1 O1 71.32(8) yes
O4 Ba1 O2 155.50(9) yes
O1 Ba1 O2 84.22(8) yes
O4 Ba1 O3 125.77(8) yes
O1 Ba1 O3 100.32(8) yes
O2 Ba1 O3 59.00(8) yes
O4 Ba1 N2 62.05(8) yes
O1 Ba1 N2 92.81(9) yes
O2 Ba1 N2 119.46(8) yes
O3 Ba1 N2 166.38(9) yes
O4 Ba1 O6 68.94(9) yes
O1 Ba1 O6 118.63(8) yes
O2 Ba1 O6 127.16(9) yes
O3 Ba1 O6 69.81(8) yes
N2 Ba1 O6 107.01(9) yes
O4 Ba1 N1S 136.23(10) yes
O1 Ba1 N1S 140.59(10) yes
O2 Ba1 N1S 64.51(10) yes
O3 Ba1 N1S 84.20(10) yes
N2 Ba1 N1S 83.34(10) yes
O6 Ba1 N1S 99.81(11) yes
O4 Ba1 O8 78.40(12) yes
O1 Ba1 O8 149.71(11) yes
O2 Ba1 O8 126.07(12) yes
O3 Ba1 O8 96.58(12) yes
N2 Ba1 O8 73.26(12) yes
O6 Ba1 O8 45.86(9) yes
N1S Ba1 O8 65.86(12) yes
O4 Ba1 N4 105.49(9) yes
O1 Ba1 N4 59.46(8) yes
O2 Ba1 N4 58.61(9) yes
O3 Ba1 N4 115.63(8) yes
N2 Ba1 N4 68.21(9) yes
O6 Ba1 N4 174.20(8) yes
N1S Ba1 N4 83.11(10) yes
O8 Ba1 N4 132.67(10) yes
O4 Ba1 N3 78.10(7) yes
O1 Ba1 N3 55.66(8) yes
O2 Ba1 N3 89.47(8) yes
O3 Ba1 N3 56.39(8) yes
N2 Ba1 N3 136.21(8) yes
O6 Ba1 N3 71.68(8) yes
N1S Ba1 N3 140.45(10) yes
O8 Ba1 N3 117.52(9) yes
N4 Ba1 N3 109.25(8) yes
O7 Cl1 O8 109.6(3) ?
O7 Cl1 O5 108.1(3) ?
O8 Cl1 O5 111.3(3) ?
O7 Cl1 O6 110.9(3) ?
O8 Cl1 O6 107.2(2) ?
O5 Cl1 O6 109.8(2) ?
C22 O1 C23 114.7(3) ?
C22 O1 Ba1 125.6(2) ?
C23 O1 Ba1 113.7(2) ?
C32 N1 C31 125.7(3) ?
C32 N1 H1N 111.9 ?
C31 N1 H1N 122.3 ?
O4 C1 C6 122.9(3) ?
O4 C1 C2 120.5(3) ?
C6 C1 C2 116.6(3) ?
C2S N1S Ba1 160.1(4) ?
C2S C1S H1S1 109.5 ?
C2S C1S H1S2 109.5 ?
H1S1 C1S H1S2 109.5 ?
C2S C1S H1S3 109.5 ?
H1S1 C1S H1S3 109.5 ?
H1S2 C1S H1S3 109.5 ?
O11 Cl2 O9B 128.1(11) ?
O11 Cl2 O10A 112.5(8) ?
O11 Cl2 O10B 97.5(12) ?
O9B Cl2 O10B 118.3(12) ?
O11 Cl2 O9A 98.1(11) ?
O10A Cl2 O9A 104.1(8) ?
O11 Cl2 O12B 100.7(11) ?
O9B Cl2 O12B 105.0(11) ?
O10B Cl2 O12B 103.9(10) ?
O11 Cl2 O12A 117.8(11) ?
O10A Cl2 O12A 108.1(12) ?
O9A Cl2 O12A 115.3(14) ?
C16 O2 C17 113.0(3) ?
C16 O2 Ba1 124.7(2) ?
C17 O2 Ba1 120.2(2) ?
C7 N2 C8 117.6(3) ?
C7 N2 Ba1 134.6(2) ?
C8 N2 Ba1 104.9(2) ?
C32 C2 C3 118.6(3) ?
C32 C2 C1 120.4(3) ?
C3 C2 C1 121.0(3) ?
N1S C2S C1S 178.5(5) ?
C19 O3 C18 113.5(3) ?
C19 O3 Ba1 128.9(2) ?
C18 O3 Ba1 107.3(2) ?
C20 N3 C21 110.2(3) ?
C20 N3 C25 110.5(3) ?
C21 N3 C25 106.5(3) ?
C20 N3 Ba1 107.1(2) ?
C21 N3 Ba1 91.34(19) ?
C25 N3 Ba1 128.8(2) ?
C4 C3 C2 121.3(3) ?
C4 C3 H3 119.4 ?
C2 C3 H3 119.4 ?
C1 O4 H1N 102.9 ?
C1 O4 Ba1 147.8(2) ?
H1N O4 Ba1 106.7 ?
C24 N4 C15 112.2(3) ?
C24 N4 C14 107.8(3) ?
C15 N4 C14 108.8(3) ?
C24 N4 Ba1 109.5(2) ?
C15 N4 Ba1 107.8(2) ?
C14 N4 Ba1 110.8(2) ?
C3 C4 C5 118.2(3) ?
C3 C4 C33 121.1(4) ?
C5 C4 C33 120.7(4) ?
C4 C5 C6 124.1(3) ?
C4 C5 H5 117.9 ?
C6 C5 H5 117.9 ?
Cl1 O6 Ba1 103.45(15) ?
C5 C6 C1 118.6(3) ?
C5 C6 C7 118.3(3) ?
C1 C6 C7 123.1(3) ?
N2 C7 C6 126.8(3) ?
N2 C7 H7 116.6 ?
C6 C7 H7 116.6 ?
C9 C8 C13 120.3(4) ?
C9 C8 N2 120.1(4) ?
C13 C8 N2 119.5(3) ?
Cl1 O8 Ba1 101.73(19) ?
C10 C9 C8 119.9(4) ?
C10 C9 H9 120.0 ?
C8 C9 H9 120.0 ?
C11 C10 C9 120.2(4) ?
C11 C10 H10 119.9 ?
C9 C10 H10 119.9 ?
C10 C11 C12 119.8(4) ?
C10 C11 H11 120.1 ?
C12 C11 H11 120.1 ?
C11 C12 C13 121.8(4) ?
C11 C12 H12 119.1 ?
C13 C12 H12 119.1 ?
C12 C13 C8 118.0(4) ?
C12 C13 C14 120.7(4) ?
C8 C13 C14 121.2(3) ?
N4 C14 C13 114.9(3) ?
N4 C14 H14A 108.5 ?
C13 C14 H14A 108.5 ?
N4 C14 H14B 108.5 ?
C13 C14 H14B 108.5 ?
H14A C14 H14B 107.5 ?
N4 C15 C16 114.1(3) ?
N4 C15 H15A 108.7 ?
C16 C15 H15A 108.7 ?
N4 C15 H15B 108.7 ?
C16 C15 H15B 108.7 ?
H15A C15 H15B 107.6 ?
O2 C16 C15 108.6(3) ?
O2 C16 H16A 110.0 ?
C15 C16 H16A 110.0 ?
O2 C16 H16B 110.0 ?
C15 C16 H16B 110.0 ?
H16A C16 H16B 108.3 ?
O2 C17 C18 108.9(3) ?
O2 C17 H17A 109.9 ?
C18 C17 H17A 109.9 ?
O2 C17 H17B 109.9 ?
C18 C17 H17B 109.9 ?
H17A C17 H17B 108.3 ?
O3 C18 C17 112.5(3) ?
O3 C18 H18A 109.1 ?
C17 C18 H18A 109.1 ?
O3 C18 H18B 109.1 ?
C17 C18 H18B 109.1 ?
H18A C18 H18B 107.8 ?
O3 C19 C20 110.0(3) ?
O3 C19 H19A 109.7 ?
C20 C19 H19A 109.7 ?
O3 C19 H19B 109.7 ?
C20 C19 H19B 109.7 ?
H19A C19 H19B 108.2 ?
N3 C20 C19 115.0(3) ?
N3 C20 H20A 108.5 ?
C19 C20 H20A 108.5 ?
N3 C20 H20B 108.5 ?
C19 C20 H20B 108.5 ?
H20A C20 H20B 107.5 ?
N3 C21 C22 114.2(3) ?
N3 C21 H21A 108.7 ?
C22 C21 H21A 108.7 ?
N3 C21 H21B 108.7 ?
C22 C21 H21B 108.7 ?
H21A C21 H21B 107.6 ?
O1 C22 C21 108.1(3) ?
O1 C22 H22A 110.1 ?
C21 C22 H22A 110.1 ?
O1 C22 H22B 110.1 ?
C21 C22 H22B 110.1 ?
H22A C22 H22B 108.4 ?
O1 C23 C24 109.7(4) ?
O1 C23 H23A 109.7 ?
C24 C23 H23A 109.7 ?
O1 C23 H23B 109.7 ?
C24 C23 H23B 109.7 ?
H23A C23 H23B 108.2 ?
N4 C24 C23 111.0(3) ?
N4 C24 H24A 109.4 ?
C23 C24 H24A 109.4 ?
N4 C24 H24B 109.4 ?
C23 C24 H24B 109.4 ?
H24A C24 H24B 108.0 ?
N3 C25 C26 119.1(3) ?
N3 C25 H25A 107.5 ?
C26 C25 H25A 107.5 ?
N3 C25 H25B 107.5 ?
C26 C25 H25B 107.5 ?
H25A C25 H25B 107.0 ?
C31 C26 C27 116.3(4) ?
C31 C26 C25 123.1(3) ?
C27 C26 C25 120.1(4) ?
C28 C27 C26 122.9(4) ?
C28 C27 H27 118.6 ?
C26 C27 H27 118.6 ?
C29 C28 C27 119.5(4) ?
C29 C28 H28 120.2 ?
C27 C28 H28 120.2 ?
C28 C29 C30 120.3(4) ?
C28 C29 H29 119.8 ?
C30 C29 H29 119.8 ?
C29 C30 C31 119.7(4) ?
C29 C30 H30 120.1 ?
C31 C30 H30 120.1 ?
C30 C31 C26 121.2(3) ?
C30 C31 N1 120.3(3) ?
C26 C31 N1 118.5(3) ?
N1 C32 C2 122.4(3) ?
N1 C32 H32 118.8 ?
C2 C32 H32 118.8 ?
C4 C33 H33A 109.5 ?
C4 C33 H33B 109.5 ?
H33A C33 H33B 109.5 ?
C4 C33 H33C 109.5 ?
H33A C33 H33C 109.5 ?
H33B C33 H33C 109.5 ?
N2SA C4S C3SA 163(2) ?
N2SB C4S C3SB 165.3(15) ?

loop_
_geom_bond_atom_site_label_1
_geom_bond_atom_site_label_2
_geom_bond_site_symmetry_2
_geom_bond_distance
_geom_bond_publ_flag
Ba1 O4 . 2.596(2) yes
Ba1 O1 . 2.741(2) yes
Ba1 O2 . 2.827(2) yes
Ba1 O3 . 2.838(3) yes
Ba1 N2 . 2.884(3) yes
Ba1 O6 . 2.928(3) yes
Ba1 N1S . 2.963(4) yes
Ba1 O8 . 2.980(4) yes
Ba1 N4 . 3.096(3) yes
Ba1 N3 . 3.243(3) yes
Cl1 O7 . 1.388(4) ?
Cl1 O8 . 1.420(4) ?
Cl1 O5 . 1.425(4) ?
Cl1 O6 . 1.441(3) ?
O1 C22 . 1.434(4) ?
O1 C23 . 1.449(5) ?
N1 C32 . 1.304(4) ?
N1 C31 . 1.421(4) ?
N1 H1N . 0.9708 ?
C1 O4 . 1.287(4) ?
C1 C6 . 1.434(5) ?
C1 C2 . 1.441(5) ?
N1S C2S . 1.120(5) ?
C1S C2S . 1.426(6) ?
C1S H1S1 . 0.9600 ?
C1S H1S2 . 0.9600 ?
C1S H1S3 . 0.9600 ?
Cl2 O11 . 1.347(5) ?
Cl2 O9B . 1.353(10) ?
Cl2 O10A . 1.404(9) ?
Cl2 O10B . 1.416(11) ?
Cl2 O9A . 1.419(10) ?
Cl2 O12B . 1.422(10) ?
Cl2 O12A . 1.437(12) ?
O2 C16 . 1.419(5) ?
O2 C17 . 1.433(5) ?
N2 C7 . 1.279(5) ?
N2 C8 . 1.412(5) ?
C2 C32 . 1.417(5) ?
C2 C3 . 1.417(5) ?
O3 C19 . 1.434(5) ?
O3 C18 . 1.435(5) ?
N3 C20 . 1.472(5) ?
N3 C21 . 1.478(4) ?
N3 C25 . 1.495(5) ?
C3 C4 . 1.361(6) ?
C3 H3 . 0.9300 ?
N4 C24 . 1.470(5) ?
N4 C15 . 1.474(5) ?
N4 C14 . 1.492(5) ?
C4 C5 . 1.386(5) ?
C4 C33 . 1.526(5) ?
C5 C6 . 1.400(5) ?
C5 H5 . 0.9300 ?
C6 C7 . 1.460(5) ?
C7 H7 . 0.9300 ?
C8 C9 . 1.387(6) ?
C8 C13 . 1.400(5) ?
C9 C10 . 1.390(6) ?
C9 H9 . 0.9300 ?
C10 C11 . 1.370(7) ?
C10 H10 . 0.9300 ?
C11 C12 . 1.374(7) ?
C11 H11 . 0.9300 ?
C12 C13 . 1.390(5) ?
C12 H12 . 0.9300 ?
C13 C14 . 1.505(5) ?
C14 H14A . 0.9700 ?
C14 H14B . 0.9700 ?
C15 C16 . 1.531(6) ?
C15 H15A . 0.9700 ?
C15 H15B . 0.9700 ?
C16 H16A . 0.9700 ?
C16 H16B . 0.9700 ?
C17 C18 . 1.474(6) ?
C17 H17A . 0.9700 ?
C17 H17B . 0.9700 ?
C18 H18A . 0.9700 ?
C18 H18B . 0.9700 ?
C19 C20 . 1.508(5) ?
C19 H19A . 0.9700 ?
C19 H19B . 0.9700 ?
C20 H20A . 0.9700 ?
C20 H20B . 0.9700 ?
C21 C22 . 1.493(6) ?
C21 H21A . 0.9700 ?
C21 H21B . 0.9700 ?
C22 H22A . 0.9700 ?
C22 H22B . 0.9700 ?
C23 C24 . 1.487(6) ?
C23 H23A . 0.9700 ?
C23 H23B . 0.9700 ?
C24 H24A . 0.9700 ?
C24 H24B . 0.9700 ?
C25 C26 . 1.518(5) ?
C25 H25A . 0.9700 ?
C25 H25B . 0.9700 ?
C26 C31 . 1.399(5) ?
C26 C27 . 1.399(5) ?
C27 C28 . 1.374(6) ?
C27 H27 . 0.9300 ?
C28 C29 . 1.368(7) ?
C28 H28 . 0.9300 ?
C29 C30 . 1.384(6) ?
C29 H29 . 0.9300 ?
C30 C31 . 1.396(5) ?
C30 H30 . 0.9300 ?
C32 H32 . 0.9300 ?
C33 H33A . 0.9600 ?
C33 H33B . 0.9600 ?
C33 H33C . 0.9600 ?
C4S N2SB . 1.103(14) ?
C4S N2SA . 1.11(2) ?
C4S C3SA . 1.27(2) ?
C4S C3SB . 1.321(17) ?

loop_
_geom_hbond_atom_site_label_D
_geom_hbond_atom_site_label_H
_geom_hbond_atom_site_label_A
_geom_hbond_distance_DH
_geom_hbond_distance_HA
_geom_hbond_distance_DA
_geom_hbond_angle_DHA
N1 H1N O4 0.97 1.72 2.556(4) 141.7

loop_
_geom_torsion_atom_site_label_1
_geom_torsion_atom_site_label_2
_geom_torsion_atom_site_label_3
_geom_torsion_atom_site_label_4
_geom_torsion
O4 Ba1 O1 C22 -119.0(3)
O2 Ba1 O1 C22 62.4(3)
O3 Ba1 O1 C22 5.4(3)
N2 Ba1 O1 C22 -178.2(3)
O6 Ba1 O1 C22 -67.1(3)
N1S Ba1 O1 C22 98.9(3)
O8 Ba1 O1 C22 -117.4(3)
N4 Ba1 O1 C22 119.2(3)
N3 Ba1 O1 C22 -30.9(2)
Cl1 Ba1 O1 C22 -88.4(3)
O4 Ba1 O1 C23 89.8(3)
O2 Ba1 O1 C23 -88.8(3)
O3 Ba1 O1 C23 -145.8(3)
N2 Ba1 O1 C23 30.6(3)
O6 Ba1 O1 C23 141.7(2)
N1S Ba1 O1 C23 -52.3(3)
O8 Ba1 O1 C23 91.4(3)
N4 Ba1 O1 C23 -32.0(2)
N3 Ba1 O1 C23 177.9(3)
Cl1 Ba1 O1 C23 120.4(2)
O4 Ba1 N1S C2S -114.5(10)
O1 Ba1 N1S C2S 8.2(11)
O2 Ba1 N1S C2S 49.1(10)
O3 Ba1 N1S C2S 107.4(11)
N2 Ba1 N1S C2S -78.1(11)
O6 Ba1 N1S C2S 175.8(10)
O8 Ba1 N1S C2S -152.7(11)
N4 Ba1 N1S C2S -9.3(10)
N3 Ba1 N1S C2S 102.7(10)
O4 Ba1 O2 C16 44.2(4)
O1 Ba1 O2 C16 47.6(3)
O3 Ba1 O2 C16 153.3(3)
N2 Ba1 O2 C16 -42.4(3)
O6 Ba1 O2 C16 169.4(3)
N1S Ba1 O2 C16 -107.8(3)
O8 Ba1 O2 C16 -132.5(3)
N4 Ba1 O2 C16 -10.0(3)
N3 Ba1 O2 C16 103.1(3)
O4 Ba1 O2 C17 -118.0(3)
O1 Ba1 O2 C17 -114.7(3)
O3 Ba1 O2 C17 -8.9(3)
N2 Ba1 O2 C17 155.4(3)
O6 Ba1 O2 C17 7.2(3)
N1S Ba1 O2 C17 90.0(3)
O8 Ba1 O2 C17 65.3(3)
N4 Ba1 O2 C17 -172.2(3)
N3 Ba1 O2 C17 -59.1(3)
O4 Ba1 N2 C7 14.2(4)
O1 Ba1 N2 C7 81.3(4)
O2 Ba1 N2 C7 166.3(4)
O3 Ba1 N2 C7 -114.1(4)
O6 Ba1 N2 C7 -39.8(4)
N1S Ba1 N2 C7 -138.0(4)
O8 Ba1 N2 C7 -71.3(4)
N4 Ba1 N2 C7 136.8(4)
N3 Ba1 N2 C7 41.3(4)
O4 Ba1 N2 C8 173.8(3)
O1 Ba1 N2 C8 -119.1(2)
O2 Ba1 N2 C8 -34.2(3)
O3 Ba1 N2 C8 45.4(5)
O6 Ba1 N2 C8 119.8(2)
N1S Ba1 N2 C8 21.5(2)
O8 Ba1 N2 C8 88.2(2)
N4 Ba1 N2 C8 -63.7(2)
N3 Ba1 N2 C8 -159.2(2)
O4 C1 C2 C32 4.0(5)
C6 C1 C2 C32 -175.4(3)
O4 C1 C2 C3 -176.4(3)
C6 C1 C2 C3 4.2(5)
O4 Ba1 O3 C19 44.2(3)
O1 Ba1 O3 C19 -30.1(3)
O2 Ba1 O3 C19 -106.9(3)
N2 Ba1 O3 C19 165.5(4)
O6 Ba1 O3 C19 86.7(3)
N1S Ba1 O3 C19 -170.6(3)
O8 Ba1 O3 C19 124.6(3)
N4 Ba1 O3 C19 -91.1(3)
N3 Ba1 O3 C19 5.8(3)
O4 Ba1 O3 C18 -173.7(2)
O1 Ba1 O3 C18 111.9(2)
O2 Ba1 O3 C18 35.2(2)
N2 Ba1 O3 C18 -52.4(4)
O6 Ba1 O3 C18 -131.2(3)
N1S Ba1 O3 C18 -28.5(3)
O8 Ba1 O3 C18 -93.3(3)
N4 Ba1 O3 C18 51.0(3)
N3 Ba1 O3 C18 147.9(3)
O4 Ba1 N3 C20 -127.5(2)
O1 Ba1 N3 C20 157.1(2)
O2 Ba1 N3 C20 73.7(2)
O3 Ba1 N3 C20 21.5(2)
N2 Ba1 N3 C20 -151.7(2)
O6 Ba1 N3 C20 -56.0(2)
N1S Ba1 N3 C20 27.1(3)
O8 Ba1 N3 C20 -57.5(2)
N4 Ba1 N3 C20 130.0(2)
O4 Ba1 N3 C21 120.9(2)
O1 Ba1 N3 C21 45.5(2)
O2 Ba1 N3 C21 -37.8(2)
O3 Ba1 N3 C21 -90.1(2)
N2 Ba1 N3 C21 96.7(2)
O6 Ba1 N3 C21 -167.6(2)
N1S Ba1 N3 C21 -84.4(2)
O8 Ba1 N3 C21 -169.1(2)
N4 Ba1 N3 C21 18.5(2)
O4 Ba1 N3 C25 8.4(3)
O1 Ba1 N3 C25 -67.0(3)
O2 Ba1 N3 C25 -150.4(3)
O3 Ba1 N3 C25 157.4(3)
N2 Ba1 N3 C25 -15.9(3)
O6 Ba1 N3 C25 79.9(3)
N1S Ba1 N3 C25 163.0(3)
O8 Ba1 N3 C25 78.4(3)
N4 Ba1 N3 C25 -94.1(3)
C32 C2 C3 C4 178.6(3)
C1 C2 C3 C4 -1.0(6)
C6 C1 O4 H1N 175.8
C2 C1 O4 H1N -3.5
C6 C1 O4 Ba1 19.4(7)
C2 C1 O4 Ba1 -159.9(3)
O1 Ba1 O4 C1 -122.7(5)
O2 Ba1 O4 C1 -119.2(4)
O3 Ba1 O4 C1 147.9(4)
N2 Ba1 O4 C1 -18.9(4)
O6 Ba1 O4 C1 105.1(5)
N1S Ba1 O4 C1 23.0(5)
O8 Ba1 O4 C1 58.2(5)
N4 Ba1 O4 C1 -73.2(5)
N3 Ba1 O4 C1 179.8(5)
O1 Ba1 O4 H1N 81.4
O2 Ba1 O4 H1N 84.8
O3 Ba1 O4 H1N -8.0
N2 Ba1 O4 H1N -174.9
O6 Ba1 O4 H1N -50.9
N1S Ba1 O4 H1N -132.9
O8 Ba1 O4 H1N -97.8
N4 Ba1 O4 H1N 130.8
N3 Ba1 O4 H1N 23.9
O4 Ba1 N4 C24 -57.7(3)
O1 Ba1 N4 C24 -1.0(3)
O2 Ba1 N4 C24 101.9(3)
O3 Ba1 N4 C24 86.0(3)
N2 Ba1 N4 C24 -108.3(3)
N1S Ba1 N4 C24 166.2(3)
O8 Ba1 N4 C24 -146.0(3)
N3 Ba1 N4 C24 24.9(3)
O4 Ba1 N4 C15 180.0(2)
O1 Ba1 N4 C15 -123.3(3)
O2 Ba1 N4 C15 -20.5(2)
O3 Ba1 N4 C15 -36.3(3)
N2 Ba1 N4 C15 129.4(3)
N1S Ba1 N4 C15 43.8(2)
O8 Ba1 N4 C15 91.6(3)
N3 Ba1 N4 C15 -97.5(2)
O4 Ba1 N4 C14 61.1(2)
O1 Ba1 N4 C14 117.8(3)
O2 Ba1 N4 C14 -139.3(3)
O3 Ba1 N4 C14 -155.2(2)
N2 Ba1 N4 C14 10.5(2)
N1S Ba1 N4 C14 -75.1(2)
O8 Ba1 N4 C14 -27.3(3)
N3 Ba1 N4 C14 143.6(2)
C2 C3 C4 C5 -2.0(5)
C2 C3 C4 C33 177.6(4)
C3 C4 C5 C6 1.7(6)
C33 C4 C5 C6 -177.8(4)
O7 Cl1 O6 Ba1 106.6(3)
O8 Cl1 O6 Ba1 -13.0(3)
O5 Cl1 O6 Ba1 -134.0(3)
O4 Ba1 O6 Cl1 -86.02(17)
O1 Ba1 O6 Cl1 -139.06(15)
O2 Ba1 O6 Cl1 115.29(16)
O3 Ba1 O6 Cl1 129.98(19)
N2 Ba1 O6 Cl1 -36.04(19)
N1S Ba1 O6 Cl1 49.93(19)
O8 Ba1 O6 Cl1 8.19(18)
N3 Ba1 O6 Cl1 -169.98(19)
C4 C5 C6 C1 1.6(6)
C4 C5 C6 C7 -177.0(3)
O4 C1 C6 C5 176.2(3)
C2 C1 C6 C5 -4.4(5)
O4 C1 C6 C7 -5.3(6)
C2 C1 C6 C7 174.1(3)
C8 N2 C7 C6 -172.1(4)
Ba1 N2 C7 C6 -14.5(6)
C5 C6 C7 N2 -175.7(4)
C1 C6 C7 N2 5.8(6)
C7 N2 C8 C9 59.2(5)
Ba1 N2 C8 C9 -104.5(3)
C7 N2 C8 C13 -124.6(4)
Ba1 N2 C8 C13 71.7(3)
O7 Cl1 O8 Ba1 -107.8(3)
O5 Cl1 O8 Ba1 132.7(3)
O6 Cl1 O8 Ba1 12.7(3)
O4 Ba1 O8 Cl1 63.6(3)
O1 Ba1 O8 Cl1 62.0(4)
O2 Ba1 O8 Cl1 -117.8(2)
O3 Ba1 O8 Cl1 -61.7(3)
N2 Ba1 O8 Cl1 127.6(3)
O6 Ba1 O8 Cl1 -8.26(18)
N1S Ba1 O8 Cl1 -142.3(3)
N4 Ba1 O8 Cl1 164.02(19)
N3 Ba1 O8 Cl1 -6.3(3)
C13 C8 C9 C10 0.3(6)
N2 C8 C9 C10 176.4(4)
C8 C9 C10 C11 0.6(6)
C9 C10 C11 C12 -0.2(7)
C10 C11 C12 C13 -1.0(7)
C11 C12 C13 C8 1.7(6)
C11 C12 C13 C14 176.9(4)
C9 C8 C13 C12 -1.4(5)
N2 C8 C13 C12 -177.6(3)
C9 C8 C13 C14 -176.5(3)
N2 C8 C13 C14 7.3(5)
C24 N4 C14 C13 166.4(3)
C15 N4 C14 C13 -71.7(4)
Ba1 N4 C14 C13 46.6(4)
C12 C13 C14 N4 101.8(4)
C8 C13 C14 N4 -83.2(4)
C24 N4 C15 C16 -71.1(5)
C14 N4 C15 C16 169.8(4)
Ba1 N4 C15 C16 49.6(4)
C17 O2 C16 C15 -158.9(4)
Ba1 O2 C16 C15 37.8(5)
N4 C15 C16 O2 -59.3(6)
C16 O2 C17 C18 177.7(4)
Ba1 O2 C17 C18 -18.1(4)
C19 O3 C18 C17 83.9(4)
Ba1 O3 C18 C17 -64.6(4)
O2 C17 C18 O3 56.2(5)
C18 O3 C19 C20 -172.1(3)
Ba1 O3 C19 C20 -31.9(5)
C21 N3 C20 C19 49.7(4)
C25 N3 C20 C19 167.1(3)
Ba1 N3 C20 C19 -48.3(4)
O3 C19 C20 N3 54.7(5)
C20 N3 C21 C22 -179.5(3)
C25 N3 C21 C22 60.6(4)
Ba1 N3 C21 C22 -70.8(3)
C23 O1 C22 C21 158.4(3)
Ba1 O1 C22 C21 7.5(4)
N3 C21 C22 O1 54.1(4)
C22 O1 C23 C24 -88.0(4)
Ba1 O1 C23 C24 66.5(4)
C15 N4 C24 C23 151.9(4)
C14 N4 C24 C23 -88.3(4)
Ba1 N4 C24 C23 32.3(4)
O1 C23 C24 N4 -65.8(5)
C20 N3 C25 C26 44.4(4)
C21 N3 C25 C26 164.0(3)
Ba1 N3 C25 C26 -90.3(4)
N3 C25 C26 C31 91.9(5)
N3 C25 C26 C27 -96.6(5)
C31 C26 C27 C28 2.4(7)
C25 C26 C27 C28 -169.6(4)
C26 C27 C28 C29 -1.5(8)
C27 C28 C29 C30 -0.6(8)
C28 C29 C30 C31 1.5(7)
C29 C30 C31 C26 -0.5(6)
C29 C30 C31 N1 179.9(4)
C27 C26 C31 C30 -1.4(6)
C25 C26 C31 C30 170.3(4)
C27 C26 C31 N1 178.2(4)
C25 C26 C31 N1 -10.0(6)
C32 N1 C31 C30 -29.6(6)
C32 N1 C31 C26 150.7(4)
C31 N1 C32 C2 177.2(3)
C3 C2 C32 N1 179.8(3)
C1 C2 C32 N1 -0.7(6)
N2 C7 C6 C1 5.8(6)
N1 C32 C2 C1 -0.7(6)
